data_4071929
loop_
_publ_author_name
'Cordiner, Richard L.'
'Hill, Anthony F.'
'Wagler, J\"org'

_publ_section_title
;
 Reactions of [Mo(&#xE5FC;CBr)(CO)2{HB(pzMe2)3}] (pz = pyrazol-1-yl) with
 Amines: Synthesis of Amino, Pyridinium, and Thiolato Carbyne Complexes
;
_journal_issue 17
_journal_name_full Organometallics
_journal_page_first 4532
_journal_paper_doi 10.1021/om8004756
_journal_volume 27
_journal_year 2008
_chemical_formula_moiety 'C24 H27 B Mo N6 O2 S'
_chemical_formula_sum 'C24 H27 B Mo N6 O2 S'
_chemical_formula_weight 570.33
_chemical_name_systematic
;
 ?
;
_space_group_IT_number 2
_symmetry_cell_setting triclinic
_symmetry_space_group_name_Hall '-P 1'
_symmetry_space_group_name_H-M 'P -1'
_atom_sites_solution_hydrogens geom
_atom_sites_solution_primary direct
_atom_sites_solution_secondary difmap
_audit_creation_method SHELXL-97
_cell_angle_alpha 108.6890(10)
_cell_angle_beta 90.7410(10)
_cell_angle_gamma 103.9440(10)
_cell_formula_units_Z 4
_cell_length_a 10.7556(2)
_cell_length_b 14.7960(3)
_cell_length_c 17.6052(3)
_cell_measurement_reflns_used 75829
_cell_measurement_temperature 100(2)
_cell_measurement_theta_max 30.034
_cell_measurement_theta_min 2.546
_cell_volume 2563.34(9)
_computing_cell_refinement DENZO-SMN
_computing_data_collection 'Nonius Collect'
_computing_data_reduction Scalepack
_computing_molecular_graphics 'ORTEP32 for windows (Farugia)'
_computing_publication_material 'Ciftab (Sheldrick, 1997)'
_computing_structure_refinement 'SHELXL-97 (Sheldrick, 1997)'
_computing_structure_solution 'SHELXS-97 (Sheldrick, 1990)'
_diffrn_ambient_temperature 100(2)
_diffrn_measured_fraction_theta_full 0.999
_diffrn_measured_fraction_theta_max 0.999
_diffrn_measurement_device_type 'Nonius Kappa CCD area detector'
_diffrn_measurement_method 'phi and omega scans'
_diffrn_radiation_monochromator graphite
_diffrn_radiation_source 'fine-focus sealed tube'
_diffrn_radiation_type MoK\a
_diffrn_radiation_wavelength 0.71073
_diffrn_reflns_av_R_equivalents 0.0665
_diffrn_reflns_av_sigmaI/netI 0.0387
_diffrn_reflns_limit_h_max 13
_diffrn_reflns_limit_h_min -13
_diffrn_reflns_limit_k_max 19
_diffrn_reflns_limit_k_min -19
_diffrn_reflns_limit_l_max 22
_diffrn_reflns_limit_l_min -22
_diffrn_reflns_number 76093
_diffrn_reflns_theta_full 27.50
_diffrn_reflns_theta_max 27.50
_diffrn_reflns_theta_min 2.62
_exptl_absorpt_coefficient_mu 0.626
_exptl_absorpt_correction_T_max 0.965
_exptl_absorpt_correction_T_min 0.857
_exptl_absorpt_correction_type multi-scan
_exptl_absorpt_process_details SORTAV
_exptl_crystal_colour 'light brown'
_exptl_crystal_density_diffrn 1.478
_exptl_crystal_density_method 'not measured'
_exptl_crystal_description plate
_exptl_crystal_F_000 1168
_exptl_crystal_size_max 0.22
_exptl_crystal_size_mid 0.19
_exptl_crystal_size_min 0.06
_refine_diff_density_max 1.004
_refine_diff_density_min -0.905
_refine_diff_density_rms 0.091
_refine_ls_extinction_method none
_refine_ls_goodness_of_fit_ref 1.027
_refine_ls_hydrogen_treatment constr
_refine_ls_matrix_type full
_refine_ls_number_parameters 631
_refine_ls_number_reflns 11745
_refine_ls_number_restraints 0
_refine_ls_restrained_S_all 1.027
_refine_ls_R_factor_all 0.0570
_refine_ls_R_factor_gt 0.0405
_refine_ls_shift/su_max 0.001
_refine_ls_shift/su_mean 0.000
_refine_ls_structure_factor_coef Fsqd
_refine_ls_weighting_details 'calc w=1/[\s^2^(Fo^2^)+(0.0451P)^2^+3.3460P] where P=(Fo^2^+2Fc^2^)/3'
_refine_ls_weighting_scheme calc
_refine_ls_wR_factor_gt 0.0939
_refine_ls_wR_factor_ref 0.0994
_reflns_number_gt 9455
_reflns_number_total 11745
_reflns_threshold_expression >2sigma(I)
_cod_data_source_file om8004756_si_005.cif
_cod_data_source_block rc01801
_cod_original_sg_symbol_Hall -P1
_cod_original_sg_symbol_H-M P-1
_cod_database_code 4071929

loop_
_symmetry_equiv_pos_as_xyz
'x, y, z'
'-x, -y, -z'

loop_
_atom_site_label
_atom_site_type_symbol
_atom_site_fract_x
_atom_site_fract_y
_atom_site_fract_z
_atom_site_U_iso_or_equiv
_atom_site_adp_type
_atom_site_occupancy
_atom_site_symmetry_multiplicity
_atom_site_calc_flag
_atom_site_refinement_flags
Mo1 Mo 0.76122(2) 0.144086(17) 0.258203(13) 0.02019(7) Uani 1 1 d .
S1 S 0.94663(9) 0.12839(9) 0.09518(5) 0.0489(3) Uani 1 1 d .
O1 O 1.0443(2) 0.2308(2) 0.34264(14) 0.0453(6) Uani 1 1 d .
O2 O 0.8105(3) -0.06714(18) 0.21159(15) 0.0470(6) Uani 1 1 d .
N1 N 0.6693(2) 0.13511(17) 0.37347(13) 0.0220(5) Uani 1 1 d .
N2 N 0.5576(2) 0.16484(17) 0.38877(13) 0.0220(5) Uani 1 1 d .
N3 N 0.5569(2) 0.09000(16) 0.20701(13) 0.0208(5) Uani 1 1 d .
N4 N 0.4639(2) 0.13086(16) 0.24666(13) 0.0215(5) Uani 1 1 d .
N5 N 0.7146(2) 0.28975(16) 0.29656(14) 0.0227(5) Uani 1 1 d .
N6 N 0.6001(2) 0.29934(17) 0.32725(13) 0.0228(5) Uani 1 1 d .
B1 B 0.4987(3) 0.2088(2) 0.33208(19) 0.0223(6) Uani 1 1 d .
H1 H 0.4201 0.2285 0.3535 0.027 Uiso 1 1 calc R
C1 C 0.8126(3) 0.0667(3) 0.43839(19) 0.0354(7) Uani 1 1 d .
H1A H 0.8005 0.0026 0.3959 0.053 Uiso 1 1 d R
H1B H 0.8237 0.0590 0.4911 0.053 Uiso 1 1 d R
H1C H 0.8891 0.1134 0.4309 0.053 Uiso 1 1 d R
C2 C 0.6973(3) 0.1051(2) 0.43434(17) 0.0269(6) Uani 1 1 d .
C3 C 0.6044(3) 0.1143(2) 0.48810(17) 0.0303(7) Uani 1 1 d .
H3 H 0.6013 0.0977 0.5360 0.036 Uiso 1 1 calc R
C4 C 0.5176(3) 0.1523(2) 0.45841(16) 0.0265(6) Uani 1 1 d .
C5 C 0.3966(3) 0.1748(3) 0.49051(19) 0.0377(8) Uani 1 1 d .
H5A H 0.4018 0.2447 0.5006 0.056 Uiso 1 1 d R
H5B H 0.3855 0.1603 0.5410 0.056 Uiso 1 1 d R
H5C H 0.3230 0.1339 0.4510 0.056 Uiso 1 1 d R
C6 C 0.5668(3) -0.0400(2) 0.07832(18) 0.0322(7) Uani 1 1 d .
H6A H 0.6430 0.0027 0.0662 0.048 Uiso 1 1 d R
H6B H 0.5096 -0.0777 0.0287 0.048 Uiso 1 1 d R
H6C H 0.5932 -0.0857 0.1010 0.048 Uiso 1 1 d R
C7 C 0.4976(3) 0.0216(2) 0.13766(16) 0.0231(6) Uani 1 1 d .
C8 C 0.3673(3) 0.0186(2) 0.13245(17) 0.0265(6) Uani 1 1 d .
H8 H 0.3039 -0.0233 0.0896 0.032 Uiso 1 1 calc R
C9 C 0.3487(3) 0.0885(2) 0.20195(17) 0.0250(6) Uani 1 1 d .
C10 C 0.2287(3) 0.1169(2) 0.22649(18) 0.0320(7) Uani 1 1 d .
H10A H 0.2218 0.1244 0.2835 0.048 Uiso 1 1 d R
H10B H 0.1545 0.0656 0.1938 0.048 Uiso 1 1 d R
H10C H 0.2302 0.1797 0.2184 0.048 Uiso 1 1 d R
C11 C 0.9112(3) 0.3998(2) 0.2715(2) 0.0379(8) Uani 1 1 d .
H11A H 0.9728 0.3929 0.3095 0.057 Uiso 1 1 d R
H11B H 0.9362 0.4670 0.2691 0.057 Uiso 1 1 d R
H11C H 0.9111 0.3522 0.2179 0.057 Uiso 1 1 d R
C12 C 0.7803(3) 0.3806(2) 0.29886(17) 0.0279(6) Uani 1 1 d .
C13 C 0.7072(3) 0.4471(2) 0.32952(18) 0.0316(7) Uani 1 1 d .
H13 H 0.7305 0.5157 0.3367 0.038 Uiso 1 1 calc R
C14 C 0.5937(3) 0.3942(2) 0.34769(17) 0.0285(6) Uani 1 1 d .
C15 C 0.4811(4) 0.4279(2) 0.3823(2) 0.0413(8) Uani 1 1 d .
H15A H 0.4050 0.3949 0.3432 0.062 Uiso 1 1 d R
H15B H 0.4984 0.4995 0.3950 0.062 Uiso 1 1 d R
H15C H 0.4655 0.4115 0.4317 0.062 Uiso 1 1 d R
C16 C 0.9390(3) 0.1999(2) 0.31485(17) 0.0297(7) Uani 1 1 d .
C17 C 0.7881(3) 0.0086(2) 0.23090(18) 0.0297(6) Uani 1 1 d .
C18 C 0.8466(3) 0.1429(2) 0.16943(17) 0.0268(6) Uani 1 1 d .
C19 C 0.8829(3) 0.1774(3) 0.02687(18) 0.0358(8) Uani 1 1 d .
C20 C 0.9435(4) 0.1706(3) -0.04366(19) 0.0445(9) Uani 1 1 d .
H20 H 1.0134 0.1409 -0.0541 0.053 Uiso 1 1 calc R
C21 C 0.8978(4) 0.2092(3) -0.09895(19) 0.0524(12) Uani 1 1 d .
H21 H 0.9381 0.2058 -0.1471 0.063 Uiso 1 1 calc R
C22 C 0.7970(4) 0.2511(3) -0.0844(2) 0.0523(11) Uani 1 1 d .
H22 H 0.7676 0.2765 -0.1224 0.063 Uiso 1 1 calc R
C23 C 0.7382(4) 0.2565(2) -0.0154(2) 0.0443(9) Uani 1 1 d .
H23 H 0.6678 0.2857 -0.0057 0.053 Uiso 1 1 calc R
C24 C 0.7809(3) 0.2195(2) 0.04117(19) 0.0363(8) Uani 1 1 d .
H24 H 0.7397 0.2235 0.0891 0.044 Uiso 1 1 calc R
Mo2 Mo 0.24734(2) 0.617952(16) 0.261446(13) 0.01910(7) Uani 1 1 d .
S2 S 0.41654(8) 0.55614(6) 0.09054(5) 0.03407(18) Uani 1 1 d .
O3 O 0.5219(2) 0.64909(17) 0.34342(13) 0.0366(5) Uani 1 1 d .
O4 O 0.2184(2) 0.38895(16) 0.23477(13) 0.0362(5) Uani 1 1 d .
N7 N 0.1406(2) 0.63763(16) 0.37517(13) 0.0200(5) Uani 1 1 d .
N8 N 0.0413(2) 0.68251(16) 0.38195(13) 0.0202(5) Uani 1 1 d .
N9 N 0.0521(2) 0.59574(16) 0.20229(13) 0.0206(5) Uani 1 1 d .
N10 N -0.0263(2) 0.65542(16) 0.23754(13) 0.0210(5) Uani 1 1 d .
N11 N 0.2511(2) 0.77601(16) 0.29198(13) 0.0203(5) Uani 1 1 d .
N12 N 0.1439(2) 0.80806(16) 0.31702(13) 0.0211(5) Uani 1 1 d .
B2 B 0.0170(3) 0.7338(2) 0.32114(18) 0.0210(6) Uani 1 1 d .
H2 H -0.0512 0.7694 0.3387 0.025 Uiso 1 1 calc R
C25 C 0.2382(3) 0.5538(2) 0.45271(18) 0.0326(7) Uani 1 1 d .
H25A H 0.2235 0.4893 0.4103 0.049 Uiso 1 1 d R
H25B H 0.2299 0.5446 0.5053 0.049 Uiso 1 1 d R
H25C H 0.3248 0.5940 0.4520 0.049 Uiso 1 1 d R
C26 C 0.1406(3) 0.6052(2) 0.43819(16) 0.0233(6) Uani 1 1 d .
C27 C 0.0401(3) 0.6270(2) 0.48370(17) 0.0259(6) Uani 1 1 d .
H27 H 0.0180 0.6112 0.5309 0.031 Uiso 1 1 calc R
C28 C -0.0208(3) 0.6758(2) 0.44688(16) 0.0240(6) Uani 1 1 d .
C29 C -0.1352(3) 0.7160(2) 0.46913(18) 0.0309(7) Uani 1 1 d .
H29A H -0.1076 0.7883 0.4895 0.046 Uiso 1 1 d R
H29B H -0.1756 0.6919 0.5110 0.046 Uiso 1 1 d R
H29C H -0.1972 0.6940 0.4215 0.046 Uiso 1 1 d R
C30 C 0.0409(3) 0.4535(2) 0.07831(17) 0.0287(6) Uani 1 1 d .
H30A H 0.1244 0.4848 0.0644 0.043 Uiso 1 1 d R
H30B H -0.0179 0.4177 0.0291 0.043 Uiso 1 1 d R
H30C H 0.0523 0.4071 0.1053 0.043 Uiso 1 1 d R
C31 C -0.0141(3) 0.5306(2) 0.13319(16) 0.0244(6) Uani 1 1 d .
C32 C -0.1342(3) 0.5487(2) 0.12450(17) 0.0261(6) Uani 1 1 d .
H32 H -0.1996 0.5133 0.0812 0.031 Uiso 1 1 calc R
C33 C -0.1395(3) 0.6281(2) 0.19089(17) 0.0247(6) Uani 1 1 d .
C34 C -0.2426(3) 0.6814(3) 0.2124(2) 0.0353(7) Uani 1 1 d .
H34A H -0.2725 0.6773 0.2638 0.053 Uiso 1 1 d R
H34B H -0.3148 0.6511 0.1702 0.053 Uiso 1 1 d R
H34C H -0.2080 0.7509 0.2173 0.053 Uiso 1 1 d R
C35 C 0.4745(3) 0.8516(2) 0.26889(19) 0.0310(7) Uani 1 1 d .
H35A H 0.5169 0.8271 0.3049 0.046 Uiso 1 1 d R
H35B H 0.5252 0.9177 0.2726 0.046 Uiso 1 1 d R
H35C H 0.4676 0.8068 0.2133 0.046 Uiso 1 1 d R
C36 C 0.3440(3) 0.8563(2) 0.29289(16) 0.0236(6) Uani 1 1 d .
C37 C 0.2949(3) 0.9388(2) 0.31845(17) 0.0263(6) Uani 1 1 d .
H37 H 0.3396 1.0048 0.3245 0.032 Uiso 1 1 calc R
C38 C 0.1700(3) 0.9069(2) 0.33326(16) 0.0242(6) Uani 1 1 d .
C39 C 0.0709(3) 0.9635(2) 0.3602(2) 0.0319(7) Uani 1 1 d .
H39A H 0.0383 0.9530 0.4093 0.048 Uiso 1 1 d R
H39B H -0.0004 0.9405 0.3177 0.048 Uiso 1 1 d R
H39C H 0.1101 1.0341 0.3713 0.048 Uiso 1 1 d R
C40 C 0.4190(3) 0.6414(2) 0.31682(17) 0.0259(6) Uani 1 1 d .
C41 C 0.2256(3) 0.4747(2) 0.24547(17) 0.0244(6) Uani 1 1 d .
C42 C 0.3322(3) 0.5919(2) 0.17080(16) 0.0245(6) Uani 1 1 d .
C43 C 0.4135(3) 0.4325(2) 0.08678(18) 0.0333(7) Uani 1 1 d .
C44 C 0.4958(4) 0.4184(3) 0.1404(2) 0.0422(8) Uani 1 1 d .
H44 H 0.5551 0.4735 0.1781 0.051 Uiso 1 1 calc R
C45 C 0.4910(5) 0.3238(3) 0.1386(2) 0.0554(11) Uani 1 1 d .
H45 H 0.5477 0.3133 0.1749 0.066 Uiso 1 1 calc R
C46 C 0.4035(5) 0.2440(3) 0.0840(2) 0.0576(11) Uani 1 1 d .
H46 H 0.3984 0.1790 0.0840 0.069 Uiso 1 1 calc R
C47 C 0.3224(4) 0.2586(3) 0.0285(3) 0.0554(10) Uani 1 1 d .
H47 H 0.2652 0.2036 -0.0105 0.067 Uiso 1 1 calc R
C48 C 0.3261(4) 0.3530(3) 0.0308(2) 0.0427(8) Uani 1 1 d .
H48 H 0.2697 0.3638 -0.0054 0.051 Uiso 1 1 calc R

loop_
_atom_site_aniso_label
_atom_site_aniso_U_11
_atom_site_aniso_U_22
_atom_site_aniso_U_33
_atom_site_aniso_U_23
_atom_site_aniso_U_13
_atom_site_aniso_U_12
Mo1 0.02137(13) 0.02281(13) 0.01719(12) 0.00724(9) 0.00196(9) 0.00640(9)
S1 0.0403(5) 0.0959(8) 0.0299(4) 0.0331(5) 0.0163(4) 0.0357(5)
O1 0.0261(12) 0.0694(18) 0.0308(12) 0.0021(12) -0.0028(10) 0.0151(12)
O2 0.0578(17) 0.0356(14) 0.0522(15) 0.0111(12) -0.0009(13) 0.0259(12)
N1 0.0246(12) 0.0235(12) 0.0178(11) 0.0077(9) 0.0014(9) 0.0051(10)
N2 0.0212(12) 0.0229(12) 0.0213(11) 0.0071(9) 0.0053(9) 0.0050(9)
N3 0.0232(12) 0.0197(11) 0.0172(11) 0.0043(9) -0.0010(9) 0.0041(9)
N4 0.0200(11) 0.0212(12) 0.0216(11) 0.0060(9) 0.0001(9) 0.0038(9)
N5 0.0248(12) 0.0186(11) 0.0234(12) 0.0077(9) 0.0004(9) 0.0022(9)
N6 0.0250(12) 0.0202(12) 0.0217(11) 0.0047(9) -0.0010(9) 0.0063(9)
B1 0.0205(15) 0.0211(15) 0.0228(15) 0.0044(12) 0.0012(12) 0.0047(12)
C1 0.0400(18) 0.0441(19) 0.0297(16) 0.0179(15) 0.0012(14) 0.0171(15)
C2 0.0345(16) 0.0239(14) 0.0210(14) 0.0079(11) -0.0005(12) 0.0043(12)
C3 0.0392(18) 0.0302(16) 0.0204(14) 0.0114(12) 0.0040(12) 0.0029(13)
C4 0.0292(15) 0.0236(14) 0.0196(13) 0.0029(11) 0.0051(11) -0.0005(12)
C5 0.0367(18) 0.0448(19) 0.0252(16) 0.0053(14) 0.0095(13) 0.0074(15)
C6 0.0371(17) 0.0301(16) 0.0224(14) -0.0001(12) -0.0025(13) 0.0083(13)
C7 0.0289(15) 0.0204(13) 0.0187(13) 0.0062(11) 0.0010(11) 0.0045(11)
C8 0.0291(15) 0.0241(14) 0.0214(14) 0.0054(11) -0.0027(11) 0.0012(12)
C9 0.0231(14) 0.0248(14) 0.0262(14) 0.0103(12) -0.0002(11) 0.0021(11)
C10 0.0195(14) 0.0428(18) 0.0297(16) 0.0083(14) -0.0023(12) 0.0060(13)
C11 0.0360(18) 0.0329(17) 0.0387(18) 0.0156(15) 0.0013(14) -0.0071(14)
C12 0.0346(16) 0.0238(14) 0.0212(14) 0.0090(12) -0.0041(12) -0.0018(12)
C13 0.0433(18) 0.0198(14) 0.0280(15) 0.0068(12) -0.0059(13) 0.0038(13)
C14 0.0381(17) 0.0235(15) 0.0227(14) 0.0056(12) -0.0062(12) 0.0090(13)
C15 0.051(2) 0.0271(17) 0.045(2) 0.0033(15) 0.0007(16) 0.0200(15)
C16 0.0282(16) 0.0426(18) 0.0188(14) 0.0069(13) 0.0062(12) 0.0146(14)
C17 0.0340(17) 0.0303(16) 0.0286(15) 0.0107(13) 0.0029(13) 0.0141(13)
C18 0.0260(15) 0.0349(16) 0.0221(14) 0.0113(12) 0.0022(11) 0.0101(12)
C19 0.0354(18) 0.0441(19) 0.0202(14) 0.0138(14) -0.0044(12) -0.0077(15)
C20 0.042(2) 0.052(2) 0.0250(16) 0.0104(15) -0.0001(14) -0.0106(17)
C21 0.069(3) 0.047(2) 0.0182(15) 0.0135(15) -0.0054(16) -0.030(2)
C22 0.068(3) 0.038(2) 0.038(2) 0.0179(17) -0.0235(19) -0.0145(19)
C23 0.056(2) 0.0295(17) 0.0381(19) 0.0133(15) -0.0150(17) -0.0074(16)
C24 0.0410(19) 0.0328(17) 0.0286(16) 0.0114(14) -0.0090(14) -0.0030(14)
Mo2 0.02055(12) 0.01714(12) 0.01754(12) 0.00417(9) 0.00213(9) 0.00326(9)
S2 0.0368(4) 0.0385(4) 0.0291(4) 0.0141(3) 0.0088(3) 0.0095(3)
O3 0.0278(12) 0.0419(13) 0.0358(12) 0.0090(10) -0.0041(10) 0.0067(10)
O4 0.0362(12) 0.0355(13) 0.0346(12) 0.0170(10) 0.0017(10) -0.0023(10)
N7 0.0206(11) 0.0196(11) 0.0193(11) 0.0068(9) 0.0017(9) 0.0040(9)
N8 0.0237(12) 0.0176(11) 0.0181(11) 0.0041(9) 0.0025(9) 0.0058(9)
N9 0.0215(12) 0.0181(11) 0.0195(11) 0.0062(9) -0.0006(9) 0.0004(9)
N10 0.0206(11) 0.0203(11) 0.0218(11) 0.0082(9) 0.0010(9) 0.0032(9)
N11 0.0233(12) 0.0165(11) 0.0189(11) 0.0054(9) -0.0003(9) 0.0019(9)
N12 0.0249(12) 0.0185(11) 0.0179(11) 0.0039(9) 0.0000(9) 0.0053(9)
B2 0.0222(15) 0.0186(15) 0.0219(15) 0.0059(12) 0.0012(12) 0.0060(12)
C25 0.0380(18) 0.0423(18) 0.0277(15) 0.0194(14) 0.0069(13) 0.0184(15)
C26 0.0289(15) 0.0239(14) 0.0163(13) 0.0068(11) 0.0002(11) 0.0055(12)
C27 0.0290(15) 0.0295(15) 0.0195(13) 0.0091(12) 0.0053(11) 0.0070(12)
C28 0.0256(14) 0.0233(14) 0.0196(13) 0.0036(11) 0.0040(11) 0.0049(11)
C29 0.0286(16) 0.0359(17) 0.0271(15) 0.0072(13) 0.0060(12) 0.0108(13)
C30 0.0313(16) 0.0266(15) 0.0211(14) 0.0024(12) -0.0030(12) 0.0023(12)
C31 0.0292(15) 0.0212(14) 0.0197(13) 0.0076(11) 0.0008(11) -0.0001(11)
C32 0.0228(14) 0.0286(15) 0.0238(14) 0.0093(12) -0.0038(11) 0.0001(12)
C33 0.0204(14) 0.0263(14) 0.0272(14) 0.0130(12) 0.0001(11) 0.0004(11)
C34 0.0269(16) 0.0418(19) 0.0351(17) 0.0095(15) -0.0027(13) 0.0101(14)
C35 0.0285(16) 0.0268(15) 0.0335(16) 0.0116(13) 0.0029(13) -0.0026(12)
C36 0.0286(15) 0.0209(13) 0.0167(13) 0.0054(11) -0.0026(11) -0.0006(11)
C37 0.0325(16) 0.0166(13) 0.0252(14) 0.0067(11) -0.0056(12) -0.0011(11)
C38 0.0335(16) 0.0170(13) 0.0199(13) 0.0039(11) -0.0037(11) 0.0060(11)
C39 0.0331(17) 0.0221(15) 0.0392(17) 0.0066(13) -0.0026(14) 0.0100(13)
C40 0.0285(16) 0.0228(14) 0.0245(14) 0.0063(12) 0.0038(12) 0.0053(12)
C41 0.0233(14) 0.0258(15) 0.0242(14) 0.0086(12) 0.0044(11) 0.0062(11)
C42 0.0259(15) 0.0229(14) 0.0223(14) 0.0064(11) -0.0006(11) 0.0036(11)
C43 0.0380(18) 0.0361(17) 0.0278(15) 0.0097(13) 0.0128(13) 0.0138(14)
C44 0.055(2) 0.043(2) 0.0298(17) 0.0083(15) 0.0017(15) 0.0198(17)
C45 0.087(3) 0.058(3) 0.0323(19) 0.0171(18) 0.008(2) 0.036(2)
C46 0.092(3) 0.040(2) 0.052(2) 0.0193(19) 0.032(2) 0.032(2)
C47 0.053(2) 0.035(2) 0.066(3) 0.0007(19) 0.007(2) 0.0112(18)
C48 0.043(2) 0.0399(19) 0.0402(19) 0.0054(16) 0.0046(16) 0.0133(16)

loop_
_atom_type_symbol
_atom_type_description
_atom_type_scat_dispersion_real
_atom_type_scat_dispersion_imag
_atom_type_scat_source
C C 0.0033 0.0016 'International Tables Vol C Tables 4.2.6.8 and 6.1.1.4'
H H 0.0000 0.0000 'International Tables Vol C Tables 4.2.6.8 and 6.1.1.4'
N N 0.0061 0.0033 'International Tables Vol C Tables 4.2.6.8 and 6.1.1.4'
O O 0.0106 0.0060 'International Tables Vol C Tables 4.2.6.8 and 6.1.1.4'
B B 0.0013 0.0007 'International Tables Vol C Tables 4.2.6.8 and 6.1.1.4'
S S 0.1246 0.1234 'International Tables Vol C Tables 4.2.6.8 and 6.1.1.4'
Mo Mo -1.6832 0.6857 'International Tables Vol C Tables 4.2.6.8 and 6.1.1.4'

loop_
_geom_angle_atom_site_label_1
_geom_angle_atom_site_label_2
_geom_angle_atom_site_label_3
_geom_angle
C18 Mo1 C16 82.83(12)
C18 Mo1 C17 82.08(13)
C16 Mo1 C17 89.13(13)
C18 Mo1 N3 102.41(11)
C16 Mo1 N3 174.18(10)
C17 Mo1 N3 94.09(11)
C18 Mo1 N5 103.83(11)
C16 Mo1 N5 93.58(11)
C17 Mo1 N5 173.76(11)
N3 Mo1 N5 82.75(8)
C18 Mo1 N1 173.20(11)
C16 Mo1 N1 93.13(10)
C17 Mo1 N1 92.43(10)
N3 Mo1 N1 81.90(8)
N5 Mo1 N1 81.82(8)
C18 S1 C19 102.94(15)
C2 N1 N2 106.6(2)
C2 N1 Mo1 135.0(2)
N2 N1 Mo1 118.37(16)
C4 N2 N1 109.4(2)
C4 N2 B1 129.5(2)
N1 N2 B1 121.0(2)
C7 N3 N4 106.5(2)
C7 N3 Mo1 132.40(19)
N4 N3 Mo1 121.06(16)
C9 N4 N3 109.9(2)
C9 N4 B1 130.1(2)
N3 N4 B1 119.9(2)
C12 N5 N6 106.4(2)
C12 N5 Mo1 132.9(2)
N6 N5 Mo1 120.65(16)
C14 N6 N5 110.3(2)
C14 N6 B1 129.0(3)
N5 N6 B1 120.7(2)
N6 B1 N4 108.8(2)
N6 B1 N2 108.5(2)
N4 B1 N2 109.4(2)
N6 B1 H1 110.0
N4 B1 H1 110.0
N2 B1 H1 110.0
C2 C1 H1A 109.5
C2 C1 H1B 109.5
H1A C1 H1B 109.5
C2 C1 H1C 109.5
H1A C1 H1C 109.5
H1B C1 H1C 109.5
N1 C2 C3 109.9(3)
N1 C2 C1 122.1(3)
C3 C2 C1 127.9(3)
C4 C3 C2 106.4(3)
C4 C3 H3 126.8
C2 C3 H3 126.8
N2 C4 C3 107.7(3)
N2 C4 C5 122.6(3)
C3 C4 C5 129.6(3)
C4 C5 H5A 109.5
C4 C5 H5B 109.5
H5A C5 H5B 109.5
C4 C5 H5C 109.5
H5A C5 H5C 109.5
H5B C5 H5C 109.5
C7 C6 H6A 109.5
C7 C6 H6B 109.5
H6A C6 H6B 109.5
C7 C6 H6C 109.5
H6A C6 H6C 109.5
H6B C6 H6C 109.5
N3 C7 C8 109.8(2)
N3 C7 C6 122.5(3)
C8 C7 C6 127.7(3)
C9 C8 C7 106.3(2)
C9 C8 H8 126.8
C7 C8 H8 126.8
N4 C9 C8 107.4(3)
N4 C9 C10 123.8(3)
C8 C9 C10 128.8(3)
C9 C10 H10A 109.5
C9 C10 H10B 109.5
H10A C10 H10B 109.5
C9 C10 H10C 109.5
H10A C10 H10C 109.5
H10B C10 H10C 109.5
C12 C11 H11A 109.5
C12 C11 H11B 109.5
H11A C11 H11B 109.5
C12 C11 H11C 109.5
H11A C11 H11C 109.5
H11B C11 H11C 109.5
N5 C12 C13 109.6(3)
N5 C12 C11 122.0(3)
C13 C12 C11 128.4(3)
C14 C13 C12 106.6(3)
C14 C13 H13 126.7
C12 C13 H13 126.7
N6 C14 C13 107.0(3)
N6 C14 C15 123.0(3)
C13 C14 C15 129.9(3)
C14 C15 H15A 109.5
C14 C15 H15B 109.5
H15A C15 H15B 109.5
C14 C15 H15C 109.5
H15A C15 H15C 109.5
H15B C15 H15C 109.5
O1 C16 Mo1 175.6(2)
O2 C17 Mo1 174.8(3)
S1 C18 Mo1 166.93(19)
C24 C19 C20 120.6(3)
C24 C19 S1 123.5(2)
C20 C19 S1 115.9(3)
C19 C20 C21 118.0(4)
C19 C20 H20 121.0
C21 C20 H20 121.0
C22 C21 C20 121.1(3)
C22 C21 H21 119.4
C20 C21 H21 119.4
C21 C22 C23 120.1(3)
C21 C22 H22 119.9
C23 C22 H22 119.9
C22 C23 C24 120.5(4)
C22 C23 H23 119.7
C24 C23 H23 119.7
C19 C24 C23 119.5(3)
C19 C24 H24 120.2
C23 C24 H24 120.2
C42 Mo2 C40 83.39(12)
C42 Mo2 C41 84.11(12)
C40 Mo2 C41 86.74(12)
C42 Mo2 N11 103.93(10)
C40 Mo2 N11 95.76(10)
C41 Mo2 N11 171.78(10)
C42 Mo2 N9 98.15(10)
C40 Mo2 N9 178.06(10)
C41 Mo2 N9 94.59(10)
N11 Mo2 N9 82.74(8)
C42 Mo2 N7 175.22(10)
C40 Mo2 N7 95.66(10)
C41 Mo2 N7 91.16(10)
N11 Mo2 N7 80.81(8)
N9 Mo2 N7 82.91(8)
C42 S2 C43 101.10(14)
C26 N7 N8 106.1(2)
C26 N7 Mo2 134.82(19)
N8 N7 Mo2 118.60(15)
C28 N8 N7 110.3(2)
C28 N8 B2 129.4(2)
N7 N8 B2 120.3(2)
C31 N9 N10 106.4(2)
C31 N9 Mo2 132.8(2)
N10 N9 Mo2 120.87(16)
C33 N10 N9 110.3(2)
C33 N10 B2 129.8(2)
N9 N10 B2 119.7(2)
C36 N11 N12 106.9(2)
C36 N11 Mo2 132.7(2)
N12 N11 Mo2 120.37(16)
C38 N12 N11 109.6(2)
C38 N12 B2 129.8(2)
N11 N12 B2 120.7(2)
N10 B2 N8 109.1(2)
N10 B2 N12 109.2(2)
N8 B2 N12 109.2(2)
N10 B2 H2 109.8
N8 B2 H2 109.8
N12 B2 H2 109.8
C26 C25 H25A 109.5
C26 C25 H25B 109.5
H25A C25 H25B 109.5
C26 C25 H25C 109.5
H25A C25 H25C 109.5
H25B C25 H25C 109.5
N7 C26 C27 109.8(2)
N7 C26 C25 121.9(2)
C27 C26 C25 128.3(3)
C28 C27 C26 106.4(2)
C28 C27 H27 126.8
C26 C27 H27 126.8
N8 C28 C27 107.4(2)
N8 C28 C29 122.8(3)
C27 C28 C29 129.8(3)
C28 C29 H29A 109.5
C28 C29 H29B 109.5
H29A C29 H29B 109.5
C28 C29 H29C 109.5
H29A C29 H29C 109.5
H29B C29 H29C 109.5
C31 C30 H30A 109.5
C31 C30 H30B 109.5
H30A C30 H30B 109.5
C31 C30 H30C 109.5
H30A C30 H30C 109.5
H30B C30 H30C 109.5
N9 C31 C32 109.5(3)
N9 C31 C30 121.7(3)
C32 C31 C30 128.8(3)
C33 C32 C31 106.8(2)
C33 C32 H32 126.6
C31 C32 H32 126.6
N10 C33 C32 107.0(3)
N10 C33 C34 122.6(3)
C32 C33 C34 130.4(3)
C33 C34 H34A 109.5
C33 C34 H34B 109.5
H34A C34 H34B 109.5
C33 C34 H34C 109.5
H34A C34 H34C 109.5
H34B C34 H34C 109.5
C36 C35 H35A 109.5
C36 C35 H35B 109.5
H35A C35 H35B 109.5
C36 C35 H35C 109.5
H35A C35 H35C 109.5
H35B C35 H35C 109.5
N11 C36 C37 108.7(3)
N11 C36 C35 123.1(3)
C37 C36 C35 128.1(3)
C38 C37 C36 107.1(2)
C38 C37 H37 126.4
C36 C37 H37 126.4
N12 C38 C37 107.6(3)
N12 C38 C39 122.3(3)
C37 C38 C39 130.0(3)
C38 C39 H39A 109.5
C38 C39 H39B 109.5
H39A C39 H39B 109.5
C38 C39 H39C 109.5
H39A C39 H39C 109.5
H39B C39 H39C 109.5
O3 C40 Mo2 174.1(3)
O4 C41 Mo2 176.8(2)
S2 C42 Mo2 172.43(18)
C44 C43 C48 121.3(3)
C44 C43 S2 119.5(3)
C48 C43 S2 119.1(3)
C45 C44 C43 119.4(4)
C45 C44 H44 120.3
C43 C44 H44 120.3
C44 C45 C46 120.0(4)
C44 C45 H45 120.0
C46 C45 H45 120.0
C45 C46 C47 120.3(4)
C45 C46 H46 119.9
C47 C46 H46 119.9
C48 C47 C46 119.7(4)
C48 C47 H47 120.2
C46 C47 H47 120.2
C47 C48 C43 119.3(4)
C47 C48 H48 120.4
C43 C48 H48 120.4

loop_
_geom_bond_atom_site_label_1
_geom_bond_atom_site_label_2
_geom_bond_distance
Mo1 C18 1.820(3)
Mo1 C16 1.999(3)
Mo1 C17 1.999(3)
Mo1 N3 2.218(2)
Mo1 N5 2.225(2)
Mo1 N1 2.297(2)
S1 C18 1.697(3)
S1 C19 1.794(3)
O1 C16 1.150(4)
O2 C17 1.148(4)
N1 C2 1.341(3)
N1 N2 1.377(3)
N2 C4 1.358(3)
N2 B1 1.554(4)
N3 C7 1.341(3)
N3 N4 1.376(3)
N4 C9 1.354(3)
N4 B1 1.548(4)
N5 C12 1.347(4)
N5 N6 1.372(3)
N6 C14 1.352(4)
N6 B1 1.537(4)
B1 H1 1.0000
C1 C2 1.492(4)
C1 H1A 0.9800
C1 H1B 0.9800
C1 H1C 0.9800
C2 C3 1.386(4)
C3 C4 1.374(4)
C3 H3 0.9500
C4 C5 1.494(4)
C5 H5A 0.9800
C5 H5B 0.9800
C5 H5C 0.9800
C6 C7 1.488(4)
C6 H6A 0.9800
C6 H6B 0.9800
C6 H6C 0.9800
C7 C8 1.392(4)
C8 C9 1.379(4)
C8 H8 0.9500
C9 C10 1.480(4)
C10 H10A 0.9800
C10 H10B 0.9800
C10 H10C 0.9800
C11 C12 1.486(4)
C11 H11A 0.9800
C11 H11B 0.9800
C11 H11C 0.9800
C12 C13 1.386(4)
C13 C14 1.384(4)
C13 H13 0.9500
C14 C15 1.484(5)
C15 H15A 0.9800
C15 H15B 0.9800
C15 H15C 0.9800
C19 C24 1.375(5)
C19 C20 1.396(4)
C20 C21 1.411(5)
C20 H20 0.9500
C21 C22 1.362(6)
C21 H21 0.9500
C22 C23 1.365(6)
C22 H22 0.9500
C23 C24 1.401(4)
C23 H23 0.9500
C24 H24 0.9500
Mo2 C42 1.828(3)
Mo2 C40 1.977(3)
Mo2 C41 2.001(3)
Mo2 N11 2.216(2)
Mo2 N9 2.235(2)
Mo2 N7 2.293(2)
S2 C42 1.698(3)
S2 C43 1.802(3)
O3 C40 1.161(4)
O4 C41 1.204(4)
N7 C26 1.343(3)
N7 N8 1.376(3)
N8 C28 1.350(3)
N8 B2 1.548(4)
N9 C31 1.346(3)
N9 N10 1.377(3)
N10 C33 1.358(3)
N10 B2 1.535(4)
N11 C36 1.351(3)
N11 N12 1.375(3)
N12 C38 1.353(3)
N12 B2 1.551(4)
B2 H2 1.0000
C25 C26 1.498(4)
C25 H25A 0.9800
C25 H25B 0.9800
C25 H25C 0.9800
C26 C27 1.393(4)
C27 C28 1.375(4)
C27 H27 0.9500
C28 C29 1.495(4)
C29 H29A 0.9800
C29 H29B 0.9800
C29 H29C 0.9800
C30 C31 1.489(4)
C30 H30A 0.9800
C30 H30B 0.9800
C30 H30C 0.9800
C31 C32 1.397(4)
C32 C33 1.379(4)
C32 H32 0.9500
C33 C34 1.496(4)
C34 H34A 0.9800
C34 H34B 0.9800
C34 H34C 0.9800
C35 C36 1.482(4)
C35 H35A 0.9800
C35 H35B 0.9800
C35 H35C 0.9800
C36 C37 1.391(4)
C37 C38 1.371(4)
C37 H37 0.9500
C38 C39 1.501(4)
C39 H39A 0.9800
C39 H39B 0.9800
C39 H39C 0.9800
C43 C44 1.382(5)
C43 C48 1.392(5)
C44 C45 1.379(5)
C44 H44 0.9500
C45 C46 1.385(6)
C45 H45 0.9500
C46 C47 1.402(6)
C46 H46 0.9500
C47 C48 1.374(5)
C47 H47 0.9500
C48 H48 0.9500

loop_
_geom_torsion_atom_site_label_1
_geom_torsion_atom_site_label_2
_geom_torsion_atom_site_label_3
_geom_torsion_atom_site_label_4
_geom_torsion
C16 Mo1 N1 C2 -44.2(3)
C17 Mo1 N1 C2 45.0(3)
N3 Mo1 N1 C2 138.8(3)
N5 Mo1 N1 C2 -137.4(3)
C16 Mo1 N1 N2 136.7(2)
C17 Mo1 N1 N2 -134.0(2)
N3 Mo1 N1 N2 -40.22(18)
N5 Mo1 N1 N2 43.56(18)
C2 N1 N2 C4 -0.4(3)
Mo1 N1 N2 C4 178.94(17)
C2 N1 N2 B1 177.4(2)
Mo1 N1 N2 B1 -3.3(3)
C18 Mo1 N3 C7 37.2(3)
C17 Mo1 N3 C7 -45.6(3)
N5 Mo1 N3 C7 139.8(2)
N1 Mo1 N3 C7 -137.5(2)
C18 Mo1 N3 N4 -139.9(2)
C17 Mo1 N3 N4 137.3(2)
N5 Mo1 N3 N4 -37.27(18)
N1 Mo1 N3 N4 45.45(18)
C7 N3 N4 C9 -0.4(3)
Mo1 N3 N4 C9 177.39(17)
C7 N3 N4 B1 176.3(2)
Mo1 N3 N4 B1 -6.0(3)
C18 Mo1 N5 C12 -39.1(3)
C16 Mo1 N5 C12 44.4(3)
N3 Mo1 N5 C12 -140.1(3)
N1 Mo1 N5 C12 137.1(3)
C18 Mo1 N5 N6 143.1(2)
C16 Mo1 N5 N6 -133.4(2)
N3 Mo1 N5 N6 42.04(19)
N1 Mo1 N5 N6 -40.77(18)
C12 N5 N6 C14 0.6(3)
Mo1 N5 N6 C14 178.90(17)
C12 N5 N6 B1 178.7(2)
Mo1 N5 N6 B1 -2.9(3)
C14 N6 B1 N4 120.9(3)
N5 N6 B1 N4 -56.8(3)
C14 N6 B1 N2 -120.1(3)
N5 N6 B1 N2 62.1(3)
C9 N4 B1 N6 -121.9(3)
N3 N4 B1 N6 62.2(3)
C9 N4 B1 N2 119.7(3)
N3 N4 B1 N2 -56.2(3)
C4 N2 B1 N6 119.9(3)
N1 N2 B1 N6 -57.4(3)
C4 N2 B1 N4 -121.6(3)
N1 N2 B1 N4 61.1(3)
N2 N1 C2 C3 0.5(3)
Mo1 N1 C2 C3 -178.6(2)
N2 N1 C2 C1 179.6(3)
Mo1 N1 C2 C1 0.5(4)
N1 C2 C3 C4 -0.5(3)
C1 C2 C3 C4 -179.5(3)
N1 N2 C4 C3 0.0(3)
B1 N2 C4 C3 -177.5(3)
N1 N2 C4 C5 -178.0(3)
B1 N2 C4 C5 4.4(4)
C2 C3 C4 N2 0.3(3)
C2 C3 C4 C5 178.2(3)
N4 N3 C7 C8 0.2(3)
Mo1 N3 C7 C8 -177.20(18)
N4 N3 C7 C6 -179.1(2)
Mo1 N3 C7 C6 3.5(4)
N3 C7 C8 C9 0.0(3)
C6 C7 C8 C9 179.3(3)
N3 N4 C9 C8 0.4(3)
B1 N4 C9 C8 -175.8(3)
N3 N4 C9 C10 -178.7(3)
B1 N4 C9 C10 5.1(4)
C7 C8 C9 N4 -0.3(3)
C7 C8 C9 C10 178.8(3)
N6 N5 C12 C13 -1.0(3)
Mo1 N5 C12 C13 -179.06(19)
N6 N5 C12 C11 178.9(3)
Mo1 N5 C12 C11 0.8(4)
N5 C12 C13 C14 1.1(3)
C11 C12 C13 C14 -178.8(3)
N5 N6 C14 C13 0.1(3)
B1 N6 C14 C13 -177.9(3)
N5 N6 C14 C15 179.7(3)
B1 N6 C14 C15 1.8(5)
C12 C13 C14 N6 -0.7(3)
C12 C13 C14 C15 179.7(3)
C19 S1 C18 Mo1 176.5(9)
C16 Mo1 C18 S1 50.8(9)
C17 Mo1 C18 S1 -39.3(9)
N3 Mo1 C18 S1 -131.8(9)
N5 Mo1 C18 S1 142.7(9)
C18 S1 C19 C24 3.1(3)
C18 S1 C19 C20 -176.9(3)
C24 C19 C20 C21 0.7(5)
S1 C19 C20 C21 -179.3(2)
C19 C20 C21 C22 -0.5(5)
C20 C21 C22 C23 0.1(5)
C21 C22 C23 C24 0.2(5)
C20 C19 C24 C23 -0.5(5)
S1 C19 C24 C23 179.5(2)
C22 C23 C24 C19 0.0(5)
C40 Mo2 N7 C26 -45.5(3)
C41 Mo2 N7 C26 41.3(3)
N11 Mo2 N7 C26 -140.4(3)
N9 Mo2 N7 C26 135.8(3)
C40 Mo2 N7 N8 143.71(19)
C41 Mo2 N7 N8 -129.45(19)
N11 Mo2 N7 N8 48.77(17)
N9 Mo2 N7 N8 -34.97(17)
C26 N7 N8 C28 -1.4(3)
Mo2 N7 N8 C28 171.80(17)
C26 N7 N8 B2 176.8(2)
Mo2 N7 N8 B2 -9.9(3)
C42 Mo2 N9 C31 38.4(3)
C41 Mo2 N9 C31 -46.3(2)
N11 Mo2 N9 C31 141.5(2)
N7 Mo2 N9 C31 -136.9(2)
C42 Mo2 N9 N10 -142.02(19)
C41 Mo2 N9 N10 133.29(18)
N11 Mo2 N9 N10 -38.90(17)
N7 Mo2 N9 N10 42.68(17)
C31 N9 N10 C33 -0.3(3)
Mo2 N9 N10 C33 -179.95(17)
C31 N9 N10 B2 175.6(2)
Mo2 N9 N10 B2 -4.1(3)
C42 Mo2 N11 C36 -42.8(3)
C40 Mo2 N11 C36 41.8(2)
N9 Mo2 N11 C36 -139.4(2)
N7 Mo2 N11 C36 136.6(2)
C42 Mo2 N11 N12 138.48(19)
C40 Mo2 N11 N12 -136.92(19)
N9 Mo2 N11 N12 41.85(18)
N7 Mo2 N11 N12 -42.10(18)
C36 N11 N12 C38 0.0(3)
Mo2 N11 N12 C38 179.02(17)
C36 N11 N12 B2 178.5(2)
Mo2 N11 N12 B2 -2.4(3)
C33 N10 B2 N8 116.7(3)
N9 N10 B2 N8 -58.2(3)
C33 N10 B2 N12 -124.0(3)
N9 N10 B2 N12 61.0(3)
C28 N8 B2 N10 -115.5(3)
N7 N8 B2 N10 66.6(3)
C28 N8 B2 N12 125.3(3)
N7 N8 B2 N12 -52.6(3)
C38 N12 B2 N10 120.5(3)
N11 N12 B2 N10 -57.7(3)
C38 N12 B2 N8 -120.3(3)
N11 N12 B2 N8 61.5(3)
N8 N7 C26 C27 1.4(3)
Mo2 N7 C26 C27 -170.13(19)
N8 N7 C26 C25 -178.5(3)
Mo2 N7 C26 C25 9.9(4)
N7 C26 C27 C28 -1.0(3)
C25 C26 C27 C28 179.0(3)
N7 N8 C28 C27 0.8(3)
B2 N8 C28 C27 -177.2(3)
N7 N8 C28 C29 -178.7(2)
B2 N8 C28 C29 3.3(4)
C26 C27 C28 N8 0.1(3)
C26 C27 C28 C29 179.5(3)
N10 N9 C31 C32 0.0(3)
Mo2 N9 C31 C32 179.65(18)
N10 N9 C31 C30 180.0(2)
Mo2 N9 C31 C30 -0.4(4)
N9 C31 C32 C33 0.2(3)
C30 C31 C32 C33 -179.7(3)
N9 N10 C33 C32 0.4(3)
B2 N10 C33 C32 -174.9(2)
N9 N10 C33 C34 -178.1(2)
B2 N10 C33 C34 6.6(4)
C31 C32 C33 N10 -0.4(3)
C31 C32 C33 C34 178.0(3)
N12 N11 C36 C37 -0.1(3)
Mo2 N11 C36 C37 -178.95(18)
N12 N11 C36 C35 -179.5(2)
Mo2 N11 C36 C35 1.7(4)
N11 C36 C37 C38 0.1(3)
C35 C36 C37 C38 179.5(3)
N11 N12 C38 C37 0.1(3)
B2 N12 C38 C37 -178.3(2)
N11 N12 C38 C39 178.6(2)
B2 N12 C38 C39 0.2(4)
C36 C37 C38 N12 -0.1(3)
C36 C37 C38 C39 -178.5(3)
C42 S2 C43 C44 -78.1(3)
C42 S2 C43 C48 100.6(3)
C48 C43 C44 C45 -0.3(5)
S2 C43 C44 C45 178.4(3)
C43 C44 C45 C46 -0.6(6)
C44 C45 C46 C47 2.1(6)
C45 C46 C47 C48 -2.8(6)
C46 C47 C48 C43 2.0(6)
C44 C43 C48 C47 -0.5(5)
S2 C43 C48 C47 -179.1(3)
